data_7018004
loop_
_publ_author_name
'Jin, Juan'
'Bai, Fu-Quan'
'Jia, Ming-Jun'
'Peng, Yu'
'Yu, Jie-Hui'
'Xu, Ji-Qing'

_publ_section_title
;
 New photoluminescence acylhydrazidate-coordinated complexes.
;
_journal_issue 8
_journal_name_full 'Dalton transactions (Cambridge, England : 2003)'
_journal_page_first 2382
_journal_page_last 2392
_journal_paper_doi 10.1039/c1dt11846c
_journal_volume 41
_journal_year 2012
_chemical_formula_sum 'C56 H44 Cd2 N16 O10'
_chemical_formula_weight 1325.87
_chemical_name_systematic
;
?
;
_space_group_IT_number 15
_symmetry_cell_setting monoclinic
_symmetry_space_group_name_Hall '-C 2yc'
_symmetry_space_group_name_H-M 'C 1 2/c 1'
_atom_sites_solution_hydrogens geom
_atom_sites_solution_primary direct
_atom_sites_solution_secondary difmap
_audit_creation_method SHELXL-97
_cell_angle_alpha 90.00
_cell_angle_beta 96.51(3)
_cell_angle_gamma 90.00
_cell_formula_units_Z 4
_cell_length_a 24.837(5)
_cell_length_b 10.147(2)
_cell_length_c 20.137(4)
_cell_measurement_temperature 293(2)
_cell_volume 5042.2(18)
_computing_cell_refinement PROCESS-AUTO
_computing_data_collection PROCESS-AUTO
_computing_data_reduction PROCESS-AUTO
_computing_structure_refinement 'SHELXL-97 (Sheldrick, 1997)'
_computing_structure_solution 'SHELXS-97 (Sheldrick, 1990)'
_diffrn_ambient_temperature 293(2)
_diffrn_detector_area_resol_mean 10.0
_diffrn_measured_fraction_theta_full 0.995
_diffrn_measured_fraction_theta_max 0.995
_diffrn_measurement_device_type 'Rigaku RAXIS-RAPID'
_diffrn_measurement_method w
_diffrn_radiation_monochromator graphite
_diffrn_radiation_source 'fine-focus sealed tube'
_diffrn_radiation_type MoK\a
_diffrn_radiation_wavelength 0.71073
_diffrn_reflns_av_R_equivalents 0.0393
_diffrn_reflns_av_sigmaI/netI 0.0338
_diffrn_reflns_limit_h_max 29
_diffrn_reflns_limit_h_min -29
_diffrn_reflns_limit_k_max 12
_diffrn_reflns_limit_k_min -11
_diffrn_reflns_limit_l_max 24
_diffrn_reflns_limit_l_min -24
_diffrn_reflns_number 24496
_diffrn_reflns_theta_full 25.34
_diffrn_reflns_theta_max 25.34
_diffrn_reflns_theta_min 1.65
_diffrn_standards_decay_% 0
_diffrn_standards_interval_count 0
_diffrn_standards_number 0
_exptl_absorpt_coefficient_mu 0.926
_exptl_absorpt_correction_T_max 0.912
_exptl_absorpt_correction_T_min 0.912
_exptl_absorpt_correction_type empirical
_exptl_absorpt_process_details
;
Higashi, T.(1995).Program for Absorption Correction.
Rigaku Corporation, Tokyo,Japan.
;
_exptl_crystal_colour yellow
_exptl_crystal_density_diffrn 1.747
_exptl_crystal_density_method 'not measured'
_exptl_crystal_description block
_exptl_crystal_F_000 2672
_exptl_crystal_size_max 0.1
_exptl_crystal_size_mid 0.1
_exptl_crystal_size_min 0.1
_refine_diff_density_max 0.440
_refine_diff_density_min -1.074
_refine_diff_density_rms 0.073
_refine_ls_extinction_method none
_refine_ls_goodness_of_fit_ref 1.090
_refine_ls_hydrogen_treatment constr
_refine_ls_matrix_type full
_refine_ls_number_parameters 379
_refine_ls_number_reflns 4594
_refine_ls_number_restraints 0
_refine_ls_restrained_S_all 1.090
_refine_ls_R_factor_all 0.0592
_refine_ls_R_factor_gt 0.0424
_refine_ls_shift/su_max 0.001
_refine_ls_shift/su_mean 0.000
_refine_ls_structure_factor_coef Fsqd
_refine_ls_weighting_details 'calc w=1/[\s^2^(Fo^2^)+(0.0423P)^2^+13.0746P] where P=(Fo^2^+2Fc^2^)/3'
_refine_ls_weighting_scheme calc
_refine_ls_wR_factor_gt 0.1010
_refine_ls_wR_factor_ref 0.1117
_reflns_number_gt 3516
_reflns_number_total 4594
_reflns_threshold_expression >2sigma(I)
_cod_data_source_file c1dt11846c.txt
_cod_data_source_block 5
_cod_original_cell_volume 5042.2(17)
_cod_original_sg_symbol_H-M C2/c
_cod_database_code 7018004

loop_
_symmetry_equiv_pos_as_xyz
'x, y, z'
'-x, y, -z+1/2'
'x+1/2, y+1/2, z'
'-x+1/2, y+1/2, -z+1/2'
'-x, -y, -z'
'x, -y, z-1/2'
'-x+1/2, -y+1/2, -z'
'x+1/2, -y+1/2, z-1/2'

loop_
_atom_site_label
_atom_site_type_symbol
_atom_site_fract_x
_atom_site_fract_y
_atom_site_fract_z
_atom_site_U_iso_or_equiv
_atom_site_adp_type
_atom_site_occupancy
_atom_site_symmetry_multiplicity
_atom_site_calc_flag
_atom_site_refinement_flags
Cd1 Cd -0.043104(14) 0.15571(3) -0.052178(17) 0.05543(14) Uani 1 1 d .
O1 O -0.01456(13) 0.0123(3) 0.07942(16) 0.0600(8) Uani 1 1 d .
O2 O -0.22696(16) -0.0635(5) 0.0148(2) 0.1025(14) Uani 1 1 d .
O3 O -0.16099(17) 0.1762(4) -0.11578(19) 0.0852(11) Uani 1 1 d .
O4 O -0.07335(17) -0.1703(4) -0.2727(2) 0.0861(12) Uani 1 1 d .
OW1 O -0.2688(3) 0.1585(8) -0.0458(5) 0.243(5) Uani 1 1 d .
N1 N -0.2233(3) -0.2691(8) 0.1051(4) 0.151(3) Uani 1 1 d .
H1A H -0.2364 -0.3347 0.1250 0.181 Uiso 1 1 calc R
H1B H -0.2427 -0.2296 0.0731 0.181 Uiso 1 1 calc R
N2 N -0.14853(16) 0.0416(4) 0.0068(2) 0.0662(11) Uani 1 1 d .
H2A H -0.1658 0.0911 -0.0231 0.079 Uiso 1 1 calc R
N3 N -0.09333(15) 0.0634(4) 0.02041(19) 0.0560(9) Uani 1 1 d .
N4 N -0.1703(3) -0.2029(7) -0.3437(3) 0.135(2) Uani 1 1 d .
H4A H -0.1914 -0.2385 -0.3755 0.162 Uiso 1 1 calc R
H4B H -0.1369 -0.2271 -0.3366 0.162 Uiso 1 1 calc R
N5 N -0.09047(19) 0.0638(4) -0.1458(2) 0.0681(11) Uani 1 1 d .
N6 N -0.06964(18) -0.0270(4) -0.1882(2) 0.0676(11) Uani 1 1 d .
H6A H -0.0356 -0.0447 -0.1805 0.081 Uiso 1 1 calc R
N7 N 0.03475(17) 0.2682(4) -0.0038(2) 0.0606(10) Uani 1 1 d .
N8 N -0.0410(2) 0.3627(4) -0.1013(2) 0.0668(11) Uani 1 1 d .
C1 C -0.1415(4) -0.2938(6) 0.1763(4) 0.099(2) Uani 1 1 d .
H1C H -0.1570 -0.3609 0.1991 0.119 Uiso 1 1 calc R
C2 C -0.0891(3) -0.2611(6) 0.1944(3) 0.0920(19) Uani 1 1 d .
H2B H -0.0695 -0.3048 0.2299 0.110 Uiso 1 1 calc R
C3 C -0.0645(3) -0.1645(5) 0.1613(3) 0.0732(15) Uani 1 1 d .
H3A H -0.0282 -0.1444 0.1736 0.088 Uiso 1 1 calc R
C4 C -0.0937(2) -0.0965(4) 0.1091(2) 0.0584(12) Uani 1 1 d .
C5 C -0.1485(2) -0.1240(5) 0.0896(3) 0.0681(14) Uani 1 1 d .
C6 C -0.1731(3) -0.2287(7) 0.1239(4) 0.091(2) Uani 1 1 d .
C7 C -0.06637(19) -0.0030(4) 0.0699(2) 0.0526(11) Uani 1 1 d .
C8 C -0.1780(2) -0.0490(6) 0.0355(3) 0.0737(15) Uani 1 1 d .
C9 C -0.2428(3) -0.0721(7) -0.3175(4) 0.095(2) Uani 1 1 d .
H9A H -0.2654 -0.1092 -0.3526 0.114 Uiso 1 1 calc R
C10 C -0.2630(3) 0.0198(7) -0.2782(4) 0.101(2) Uani 1 1 d .
H10A H -0.2988 0.0472 -0.2875 0.121 Uiso 1 1 calc R
C11 C -0.2310(2) 0.0730(6) -0.2246(3) 0.0834(16) Uani 1 1 d .
H11A H -0.2455 0.1334 -0.1968 0.100 Uiso 1 1 calc R
C12 C -0.1770(2) 0.0365(5) -0.2119(3) 0.0643(12) Uani 1 1 d .
C13 C -0.1548(2) -0.0550(5) -0.2530(2) 0.0627(12) Uani 1 1 d .
C14 C -0.1888(3) -0.1118(5) -0.3063(3) 0.0766(16) Uani 1 1 d .
C15 C -0.1427(2) 0.0947(5) -0.1562(3) 0.0667(13) Uani 1 1 d .
C16 C -0.0976(2) -0.0897(5) -0.2401(3) 0.0654(13) Uani 1 1 d .
C17 C 0.0712(2) 0.2229(5) 0.0433(3) 0.0675(13) Uani 1 1 d .
H17A H 0.0631 0.1469 0.0660 0.081 Uiso 1 1 calc R
C18 C 0.1214(2) 0.2827(6) 0.0610(3) 0.0792(15) Uani 1 1 d .
H18A H 0.1465 0.2461 0.0936 0.095 Uiso 1 1 calc R
C19 C 0.1326(3) 0.3979(6) 0.0288(3) 0.0869(18) Uani 1 1 d .
H19A H 0.1656 0.4404 0.0396 0.104 Uiso 1 1 calc R
C20 C 0.0941(3) 0.4503(5) -0.0200(3) 0.0775(16) Uani 1 1 d .
C21 C 0.1020(3) 0.5738(6) -0.0537(4) 0.100(2) Uani 1 1 d .
H21A H 0.1341 0.6208 -0.0435 0.120 Uiso 1 1 calc R
C22 C 0.0633(3) 0.6207(6) -0.0996(4) 0.102(2) Uani 1 1 d .
H22A H 0.0686 0.7019 -0.1193 0.123 Uiso 1 1 calc R
C23 C 0.0151(3) 0.5514(5) -0.1188(3) 0.0778(17) Uani 1 1 d .
C24 C -0.0246(3) 0.5968(6) -0.1684(3) 0.089(2) Uani 1 1 d .
H24A H -0.0192 0.6745 -0.1912 0.107 Uiso 1 1 calc R
C25 C -0.0705(3) 0.5276(6) -0.1828(3) 0.092(2) Uani 1 1 d .
H25A H -0.0971 0.5567 -0.2157 0.111 Uiso 1 1 calc R
C26 C -0.0779(3) 0.4100(5) -0.1474(3) 0.0802(16) Uani 1 1 d .
H26A H -0.1103 0.3640 -0.1570 0.096 Uiso 1 1 calc R
C27 C 0.0456(2) 0.3824(4) -0.0357(3) 0.0631(13) Uani 1 1 d .
C28 C 0.0054(2) 0.4318(5) -0.0864(3) 0.0665(14) Uani 1 1 d .

loop_
_atom_site_aniso_label
_atom_site_aniso_U_11
_atom_site_aniso_U_22
_atom_site_aniso_U_33
_atom_site_aniso_U_23
_atom_site_aniso_U_13
_atom_site_aniso_U_12
Cd1 0.0677(2) 0.0429(2) 0.0573(2) 0.00084(15) 0.01429(16) -0.00390(16)
O1 0.063(2) 0.0545(19) 0.065(2) -0.0025(15) 0.0172(16) 0.0002(15)
O2 0.063(2) 0.136(4) 0.108(3) -0.008(3) 0.009(2) -0.028(3)
O3 0.113(3) 0.074(2) 0.070(2) -0.0077(19) 0.016(2) 0.020(2)
O4 0.096(3) 0.075(3) 0.085(3) -0.019(2) 0.002(2) 0.021(2)
OW1 0.111(5) 0.266(10) 0.341(12) 0.157(8) -0.031(6) 0.003(5)
N1 0.140(6) 0.151(6) 0.167(7) 0.000(5) 0.037(5) -0.051(5)
N2 0.061(3) 0.068(3) 0.070(3) 0.001(2) 0.011(2) 0.000(2)
N3 0.060(2) 0.052(2) 0.058(2) 0.0004(18) 0.0129(19) -0.0028(18)
N4 0.121(5) 0.154(6) 0.129(5) -0.032(5) 0.011(4) -0.015(5)
N5 0.083(3) 0.059(3) 0.061(3) -0.007(2) -0.002(2) -0.001(2)
N6 0.077(3) 0.059(2) 0.065(3) -0.006(2) -0.001(2) 0.007(2)
N7 0.076(3) 0.048(2) 0.061(2) -0.0052(19) 0.023(2) -0.007(2)
N8 0.090(3) 0.049(2) 0.065(3) -0.003(2) 0.025(2) 0.006(2)
C1 0.143(7) 0.067(4) 0.093(5) 0.013(4) 0.046(5) -0.012(4)
C2 0.127(6) 0.072(4) 0.084(4) 0.017(3) 0.040(4) 0.004(4)
C3 0.095(4) 0.061(3) 0.069(3) 0.008(3) 0.032(3) 0.009(3)
C4 0.074(3) 0.045(2) 0.060(3) -0.004(2) 0.024(2) -0.003(2)
C5 0.084(4) 0.055(3) 0.072(3) -0.010(2) 0.034(3) -0.007(3)
C6 0.090(4) 0.084(4) 0.106(5) -0.030(4) 0.045(4) -0.036(4)
C7 0.062(3) 0.043(2) 0.055(3) -0.004(2) 0.017(2) 0.001(2)
C8 0.071(4) 0.078(4) 0.075(4) -0.013(3) 0.020(3) -0.012(3)
C9 0.074(4) 0.087(4) 0.119(6) 0.016(4) -0.017(4) -0.016(3)
C10 0.070(4) 0.095(5) 0.135(6) 0.002(5) 0.003(4) 0.000(4)
C11 0.071(4) 0.076(4) 0.105(5) 0.005(3) 0.018(3) 0.002(3)
C12 0.072(3) 0.055(3) 0.067(3) 0.007(2) 0.012(3) -0.003(2)
C13 0.068(3) 0.055(3) 0.064(3) 0.009(2) 0.003(2) -0.006(2)
C14 0.104(5) 0.060(3) 0.066(3) -0.006(3) 0.012(3) -0.011(3)
C15 0.081(4) 0.056(3) 0.063(3) 0.008(3) 0.009(3) 0.002(3)
C16 0.086(4) 0.050(3) 0.061(3) 0.002(2) 0.011(3) 0.003(3)
C17 0.087(4) 0.055(3) 0.063(3) -0.008(2) 0.020(3) -0.011(3)
C18 0.090(4) 0.073(4) 0.077(4) -0.018(3) 0.020(3) -0.007(3)
C19 0.087(4) 0.073(4) 0.107(5) -0.028(4) 0.036(4) -0.027(3)
C20 0.091(4) 0.058(3) 0.090(4) -0.012(3) 0.038(3) -0.012(3)
C21 0.119(6) 0.060(4) 0.129(6) -0.005(4) 0.049(5) -0.032(4)
C22 0.144(7) 0.057(4) 0.116(6) 0.014(4) 0.060(5) -0.009(4)
C23 0.115(5) 0.042(3) 0.085(4) 0.000(3) 0.051(4) -0.004(3)
C24 0.133(6) 0.051(3) 0.092(5) 0.012(3) 0.056(4) 0.017(4)
C25 0.138(6) 0.063(4) 0.082(4) 0.016(3) 0.041(4) 0.031(4)
C26 0.114(5) 0.058(3) 0.071(4) 0.000(3) 0.023(3) 0.017(3)
C27 0.082(4) 0.042(2) 0.072(3) -0.010(2) 0.037(3) -0.009(2)
C28 0.095(4) 0.048(3) 0.062(3) -0.005(2) 0.034(3) 0.007(3)

loop_
_atom_type_symbol
_atom_type_description
_atom_type_scat_dispersion_real
_atom_type_scat_dispersion_imag
_atom_type_scat_source
C C 0.0033 0.0016 'International Tables Vol C Tables 4.2.6.8 and 6.1.1.4'
H H 0.0000 0.0000 'International Tables Vol C Tables 4.2.6.8 and 6.1.1.4'
N N 0.0061 0.0033 'International Tables Vol C Tables 4.2.6.8 and 6.1.1.4'
O O 0.0106 0.0060 'International Tables Vol C Tables 4.2.6.8 and 6.1.1.4'
Cd Cd -0.8075 1.2024 'International Tables Vol C Tables 4.2.6.8 and 6.1.1.4'

loop_
_geom_angle_atom_site_label_1
_geom_angle_atom_site_label_2
_geom_angle_atom_site_label_3
_geom_angle
_geom_angle_site_symmetry_1
_geom_angle_site_symmetry_3
N3 Cd1 N5 95.44(15) . .
N3 Cd1 N8 134.34(14) . .
N5 Cd1 N8 92.97(15) . .
N3 Cd1 O1 104.55(12) . 5
N5 Cd1 O1 77.39(14) . 5
N8 Cd1 O1 121.08(13) . 5
N3 Cd1 N7 115.18(14) . .
N5 Cd1 N7 148.49(15) . .
N8 Cd1 N7 71.41(16) . .
O1 Cd1 N7 87.38(12) 5 .
C7 O1 Cd1 120.5(3) . 5
C8 N2 N3 126.8(4) . .
C7 N3 N2 118.3(4) . .
C7 N3 Cd1 115.8(3) . .
N2 N3 Cd1 123.5(3) . .
C15 N5 N6 118.9(4) . .
C15 N5 Cd1 115.6(3) . .
N6 N5 Cd1 125.3(3) . .
C16 N6 N5 126.3(4) . .
C17 N7 C27 118.5(5) . .
C17 N7 Cd1 126.3(3) . .
C27 N7 Cd1 114.4(4) . .
C26 N8 C28 118.3(5) . .
C26 N8 Cd1 125.5(4) . .
C28 N8 Cd1 115.8(4) . .
C2 C1 C6 121.7(6) . .
C1 C2 C3 120.9(7) . .
C2 C3 C4 120.0(6) . .
C3 C4 C5 121.3(5) . .
C3 C4 C7 119.9(5) . .
C5 C4 C7 118.6(5) . .
C4 C5 C6 117.6(6) . .
C4 C5 C8 119.8(5) . .
C6 C5 C8 122.6(6) . .
N1 C6 C1 119.7(7) . .
N1 C6 C5 121.8(8) . .
C1 C6 C5 118.4(6) . .
O1 C7 N3 117.6(4) . .
O1 C7 C4 121.3(4) . .
N3 C7 C4 121.0(4) . .
O2 C8 N2 119.6(6) . .
O2 C8 C5 125.3(5) . .
N2 C8 C5 115.2(5) . .
C10 C9 C14 121.1(6) . .
C9 C10 C11 120.6(6) . .
C10 C11 C12 120.0(6) . .
C11 C12 C13 120.4(5) . .
C11 C12 C15 120.1(5) . .
C13 C12 C15 119.4(5) . .
C12 C13 C14 118.6(5) . .
C12 C13 C16 119.8(5) . .
C14 C13 C16 121.6(5) . .
N4 C14 C9 120.4(6) . .
N4 C14 C13 120.4(6) . .
C9 C14 C13 119.2(6) . .
O3 C15 N5 117.7(5) . .
O3 C15 C12 122.3(5) . .
N5 C15 C12 120.0(5) . .
O4 C16 N6 118.7(5) . .
O4 C16 C13 125.8(5) . .
N6 C16 C13 115.5(5) . .
N7 C17 C18 123.6(5) . .
C19 C18 C17 118.0(6) . .
C18 C19 C20 119.7(6) . .
C27 C20 C19 118.4(5) . .
C27 C20 C21 118.9(6) . .
C19 C20 C21 122.7(6) . .
C22 C21 C20 120.2(6) . .
C21 C22 C23 122.3(6) . .
C24 C23 C22 122.8(6) . .
C24 C23 C28 118.0(6) . .
C22 C23 C28 119.1(6) . .
C25 C24 C23 119.6(6) . .
C24 C25 C26 119.3(7) . .
N8 C26 C25 122.8(6) . .
N7 C27 C20 121.7(5) . .
N7 C27 C28 118.1(5) . .
C20 C27 C28 120.1(5) . .
N8 C28 C23 121.9(6) . .
N8 C28 C27 118.8(5) . .
C23 C28 C27 119.2(6) . .

loop_
_geom_bond_atom_site_label_1
_geom_bond_atom_site_label_2
_geom_bond_distance
_geom_bond_site_symmetry_2
Cd1 N3 2.232(4) .
Cd1 N5 2.304(4) .
Cd1 N8 2.325(4) .
Cd1 O1 2.331(3) 5
Cd1 N7 2.359(4) .
O1 C7 1.289(5) .
O1 Cd1 2.331(3) 5
O2 C8 1.248(6) .
O3 C15 1.278(6) .
O4 C16 1.246(6) .
N1 C6 1.326(8) .
N2 C8 1.347(6) .
N2 N3 1.385(5) .
N3 C7 1.321(6) .
N4 C14 1.309(8) .
N5 C15 1.328(6) .
N5 N6 1.395(5) .
N6 C16 1.347(6) .
N7 C17 1.318(6) .
N7 C27 1.366(6) .
N8 C26 1.320(7) .
N8 C28 1.352(7) .
C1 C2 1.352(9) .
C1 C6 1.407(10) .
C2 C3 1.368(7) .
C3 C4 1.392(7) .
C4 C5 1.400(7) .
C4 C7 1.451(6) .
C5 C6 1.440(8) .
C5 C8 1.457(8) .
C9 C10 1.356(9) .
C9 C14 1.393(8) .
C10 C11 1.376(8) .
C11 C12 1.386(7) .
C12 C13 1.397(7) .
C12 C15 1.456(7) .
C13 C14 1.411(7) .
C13 C16 1.458(7) .
C17 C18 1.395(7) .
C18 C19 1.380(8) .
C19 C20 1.397(9) .
C20 C27 1.392(7) .
C20 C21 1.449(8) .
C21 C22 1.344(9) .
C22 C23 1.406(9) .
C23 C24 1.399(9) .
C23 C28 1.411(7) .
C24 C25 1.342(9) .
C25 C26 1.412(8) .
C27 C28 1.437(7) .
